data_1556866
loop_
_publ_author_name
'Su, Xiaojun'
'Baker, J. J.'
'Martin, Caleb D.'

_publ_section_title
;
 Dimeric boroles: effective sources of monomeric boroles for heterocycle
 synthesis.
;
_journal_issue 1
_journal_name_full 'Chemical science'
_journal_page_first 126
_journal_page_last 131
_journal_paper_doi 10.1039/c9sc04053f
_journal_volume 11
_journal_year 2020
_chemical_formula_sum 'C36 H50 B2'
_chemical_formula_weight 504.38
_space_group_crystal_system triclinic
_space_group_IT_number 2
_space_group_name_Hall '-P 1'
_space_group_name_H-M_alt 'P -1'
_atom_sites_solution_hydrogens geom
_atom_sites_solution_primary direct
_audit_creation_method SHELXL-2013
_audit_update_record
;
2019-10-18 deposited with the CCDC.	2019-11-01 downloaded from the CCDC.
;
_cell_angle_alpha 92.899(2)
_cell_angle_beta 103.022(2)
_cell_angle_gamma 103.134(2)
_cell_formula_units_Z 2
_cell_length_a 9.0350(4)
_cell_length_b 12.0924(6)
_cell_length_c 14.7514(7)
_cell_measurement_reflns_used 9925
_cell_measurement_temperature 150(2)
_cell_measurement_theta_max 28.27
_cell_measurement_theta_min 2.39
_cell_volume 1520.32(13)
_computing_cell_refinement 'Bruker SAINT'
_computing_data_collection 'Bruker APEX2'
_computing_data_reduction 'Bruker SAINT'
_computing_molecular_graphics 'Bruker SHELXTL'
_computing_publication_material 'Bruker SHELXTL'
_computing_structure_refinement 'SHELXL-2013 (Sheldrick, 2013)'
_computing_structure_solution 'SHELXS-97 (Sheldrick 2008)'
_diffrn_ambient_temperature 150(2)
_diffrn_measured_fraction_theta_full 0.996
_diffrn_measured_fraction_theta_max 0.995
_diffrn_measurement_device_type 'Bruker APEX-II CCD'
_diffrn_measurement_method '\f and \w scans'
_diffrn_radiation_type MoK\a
_diffrn_radiation_wavelength 0.71073
_diffrn_reflns_av_R_equivalents 0.0497
_diffrn_reflns_av_unetI/netI 0.0290
_diffrn_reflns_Laue_measured_fraction_full 0.996
_diffrn_reflns_Laue_measured_fraction_max 0.995
_diffrn_reflns_limit_h_max 10
_diffrn_reflns_limit_h_min -11
_diffrn_reflns_limit_k_max 14
_diffrn_reflns_limit_k_min -14
_diffrn_reflns_limit_l_max 17
_diffrn_reflns_limit_l_min -17
_diffrn_reflns_number 45008
_diffrn_reflns_point_group_measured_fraction_full 0.996
_diffrn_reflns_point_group_measured_fraction_max 0.995
_diffrn_reflns_theta_full 25.242
_diffrn_reflns_theta_max 25.681
_diffrn_reflns_theta_min 2.127
_exptl_absorpt_coefficient_mu 0.060
_exptl_absorpt_correction_T_max 0.955
_exptl_absorpt_correction_T_min 0.943
_exptl_absorpt_correction_type multi-scan
_exptl_absorpt_process_details SADABS
_exptl_crystal_colour colourless
_exptl_crystal_density_diffrn 1.102
_exptl_crystal_description block
_exptl_crystal_F_000 552
_exptl_crystal_size_max 0.277
_exptl_crystal_size_mid 0.114
_exptl_crystal_size_min 0.066
_refine_diff_density_max 0.346
_refine_diff_density_min -0.415
_refine_diff_density_rms 0.115
_refine_ls_extinction_method none
_refine_ls_goodness_of_fit_ref 1.224
_refine_ls_hydrogen_treatment constr
_refine_ls_matrix_type full
_refine_ls_number_parameters 351
_refine_ls_number_reflns 5732
_refine_ls_number_restraints 0
_refine_ls_restrained_S_all 1.224
_refine_ls_R_factor_all 0.0857
_refine_ls_R_factor_gt 0.0708
_refine_ls_shift/su_max 0.000
_refine_ls_shift/su_mean 0.000
_refine_ls_structure_factor_coef Fsqd
_refine_ls_weighting_details 'w=1/[\s^2^(Fo^2^)+(0.0697P)^2^+2.3424P] where P=(Fo^2^+2Fc^2^)/3'
_refine_ls_weighting_scheme calc
_refine_ls_wR_factor_gt 0.1918
_refine_ls_wR_factor_ref 0.2090
_reflns_Friedel_coverage 0.000
_reflns_number_gt 4855
_reflns_number_total 5732
_reflns_threshold_expression 'I > 2\s(I)'
_cod_data_source_file c9sc04053f3.cif
_cod_data_source_block D2
_cod_depositor_comments
;
The following automatic conversions were performed:

data item '_atom_sites_solution_primary' value 'DIRECT METHODS' was
changed to 'direct'.

Automatic conversion script
Id: cif_fix_values 7556 2019-12-06 15:28:31Z antanas 

 Adding full bibliography for 1552504--1556868.cif.
;
_cod_database_code 1556866
_shelx_space_group_comment
; 
The symmetry employed for this shelxl refinement is uniquely defined 
by the following loop, which should always be used as a source of 
symmetry information in preference to the above space-group names. 
They are only intended as comments. 
;
_shelx_estimated_absorpt_t_min 0.983
_shelx_estimated_absorpt_t_max 0.996
_shelxl_version_number 2013-4

loop_
_space_group_symop_operation_xyz
'x, y, z'
'-x, -y, -z'

loop_
_atom_site_label
_atom_site_type_symbol
_atom_site_fract_x
_atom_site_fract_y
_atom_site_fract_z
_atom_site_U_iso_or_equiv
_atom_site_adp_type
_atom_site_occupancy
_atom_site_site_symmetry_order
_atom_site_calc_flag
_atom_site_refinement_flags_posn
_atom_site_refinement_flags_adp
C1 C 0.1109(4) 0.2418(3) 0.8915(2) 0.0306(7) Uani 1 1 d . .
H1 H 0.0778 0.1696 0.9129 0.037 Uiso 1 1 calc R U
C2 C 0.2502(4) 0.2703(3) 0.8646(2) 0.0267(7) Uani 1 1 d . .
H2 H 0.3144 0.2175 0.8681 0.032 Uiso 1 1 calc R U
C3 C 0.2975(3) 0.3753(2) 0.8326(2) 0.0239(6) Uani 1 1 d . .
H3 H 0.3934 0.3926 0.8139 0.029 Uiso 1 1 calc R U
C4 C 0.2086(3) 0.4564(2) 0.82701(19) 0.0216(6) Uani 1 1 d . .
B1 B 0.2701(4) 0.5756(3) 0.7921(2) 0.0197(7) Uani 1 1 d . .
C6 C 0.2699(3) 0.6085(2) 0.68759(19) 0.0178(6) Uani 1 1 d . .
C7 C 0.4035(3) 0.7204(2) 0.69103(19) 0.0182(6) Uani 1 1 d . .
B2 B 0.3288(4) 0.8210(3) 0.6506(2) 0.0198(7) Uani 1 1 d . .
C9 C 0.2129(4) 0.8186(2) 0.5533(2) 0.0239(6) Uani 1 1 d . .
C10 C 0.0794(4) 0.8602(3) 0.5480(2) 0.0286(7) Uani 1 1 d . .
H10 H 0.0616 0.8910 0.6040 0.034 Uiso 1 1 calc R U
C11 C -0.0281(4) 0.8582(3) 0.4640(2) 0.0351(8) Uani 1 1 d . .
H11 H -0.1202 0.8838 0.4635 0.042 Uiso 1 1 calc R U
C12 C -0.0013(4) 0.8192(3) 0.3813(2) 0.0394(9) Uani 1 1 d . .
H12 H -0.0732 0.8198 0.3235 0.047 Uiso 1 1 calc R U
C13 C 0.0201(4) 0.3204(3) 0.8866(2) 0.0301(7) Uani 1 1 d . .
H13 H -0.0761 0.3020 0.9048 0.036 Uiso 1 1 calc R U
C14 C 0.0679(3) 0.4250(3) 0.8555(2) 0.0248(6) Uani 1 1 d . .
H14 H 0.0038 0.4776 0.8532 0.030 Uiso 1 1 calc R U
C15 C 0.5285(3) 0.7040(2) 0.6377(2) 0.0222(6) Uani 1 1 d . .
H15A H 0.5946 0.6583 0.6736 0.027 Uiso 1 1 calc R U
H15B H 0.4739 0.6594 0.5764 0.027 Uiso 1 1 calc R U
C16 C 0.6358(4) 0.8151(3) 0.6207(2) 0.0297(7) Uani 1 1 d . .
H16A H 0.5726 0.8590 0.5816 0.044 Uiso 1 1 calc R U
H16B H 0.7127 0.7967 0.5887 0.044 Uiso 1 1 calc R U
H16C H 0.6905 0.8603 0.6807 0.044 Uiso 1 1 calc R U
C17 C 0.4723(3) 0.7654(2) 0.79759(19) 0.0183(6) Uani 1 1 d . .
C18 C 0.6329(3) 0.7416(2) 0.8428(2) 0.0214(6) Uani 1 1 d . .
H18A H 0.7053 0.7675 0.8025 0.026 Uiso 1 1 calc R U
H18B H 0.6761 0.7889 0.9039 0.026 Uiso 1 1 calc R U
C19 C 0.6322(3) 0.6181(3) 0.8586(2) 0.0258(7) Uani 1 1 d . .
H19A H 0.5700 0.5935 0.9037 0.039 Uiso 1 1 calc R U
H19B H 0.7399 0.6119 0.8830 0.039 Uiso 1 1 calc R U
H19C H 0.5862 0.5694 0.7991 0.039 Uiso 1 1 calc R U
C20 C 0.3450(3) 0.7017(2) 0.84833(19) 0.0178(6) Uani 1 1 d . .
C21 C 0.3883(3) 0.7297(2) 0.95474(19) 0.0219(6) Uani 1 1 d . .
H21A H 0.3510 0.7978 0.9694 0.026 Uiso 1 1 calc R U
H21B H 0.5040 0.7509 0.9764 0.026 Uiso 1 1 calc R U
C22 C 0.3245(4) 0.6357(3) 1.0118(2) 0.0279(7) Uani 1 1 d . .
H22A H 0.2100 0.6120 0.9904 0.042 Uiso 1 1 calc R U
H22B H 0.3542 0.6650 1.0782 0.042 Uiso 1 1 calc R U
H22C H 0.3685 0.5700 1.0033 0.042 Uiso 1 1 calc R U
C23 C 0.1791(3) 0.7043(2) 0.80057(19) 0.0181(6) Uani 1 1 d . .
C24 C 0.0701(3) 0.7486(2) 0.8487(2) 0.0226(6) Uani 1 1 d . .
H24A H 0.0889 0.7294 0.9141 0.027 Uiso 1 1 calc R U
H24B H -0.0396 0.7102 0.8165 0.027 Uiso 1 1 calc R U
C25 C 0.0928(4) 0.8781(3) 0.8488(2) 0.0319(7) Uani 1 1 d . .
H25A H 0.2022 0.9165 0.8786 0.048 Uiso 1 1 calc R U
H25B H 0.0241 0.9037 0.8838 0.048 Uiso 1 1 calc R U
H25C H 0.0664 0.8970 0.7843 0.048 Uiso 1 1 calc R U
C26 C 0.1338(3) 0.6494(2) 0.71084(19) 0.0177(6) Uani 1 1 d . .
C27 C -0.0303(3) 0.6247(2) 0.6480(2) 0.0217(6) Uani 1 1 d . .
H27A H -0.0227 0.6148 0.5823 0.026 Uiso 1 1 calc R U
H27B H -0.0722 0.6926 0.6551 0.026 Uiso 1 1 calc R U
C28 C -0.1487(3) 0.5205(3) 0.6648(2) 0.0284(7) Uani 1 1 d . .
H28A H -0.1093 0.4521 0.6584 0.043 Uiso 1 1 calc R U
H28B H -0.2488 0.5113 0.6189 0.043 Uiso 1 1 calc R U
H28C H -0.1640 0.5312 0.7281 0.043 Uiso 1 1 calc R U
C29 C 0.4788(3) 0.8929(2) 0.80273(19) 0.0195(6) Uani 1 1 d . .
C30 C 0.5711(3) 0.9737(2) 0.8885(2) 0.0235(6) Uani 1 1 d . .
H30A H 0.5917 0.9292 0.9425 0.028 Uiso 1 1 calc R U
H30B H 0.5079 1.0262 0.9029 0.028 Uiso 1 1 calc R U
C31 C 0.7269(4) 1.0437(3) 0.8751(2) 0.0338(7) Uani 1 1 d . .
H31A H 0.7897 0.9920 0.8605 0.051 Uiso 1 1 calc R U
H31B H 0.7840 1.0935 0.9327 0.051 Uiso 1 1 calc R U
H31C H 0.7068 1.0904 0.8234 0.051 Uiso 1 1 calc R U
C32 C 0.3931(3) 0.9251(2) 0.7252(2) 0.0207(6) Uani 1 1 d . .
C33 C 0.3738(4) 1.0453(3) 0.7149(2) 0.0289(7) Uani 1 1 d . .
H33A H 0.4233 1.0931 0.7754 0.035 Uiso 1 1 calc R U
H33B H 0.2607 1.0435 0.6995 0.035 Uiso 1 1 calc R U
C34 C 0.4467(5) 1.0994(3) 0.6391(3) 0.0426(9) Uani 1 1 d . .
H34A H 0.5594 1.1042 0.6553 0.064 Uiso 1 1 calc R U
H34B H 0.4296 1.1763 0.6342 0.064 Uiso 1 1 calc R U
H34C H 0.3979 1.0525 0.5790 0.064 Uiso 1 1 calc R U
C35 C 0.1310(5) 0.7792(3) 0.3829(2) 0.0379(8) Uani 1 1 d . .
H35 H 0.1508 0.7531 0.3260 0.045 Uiso 1 1 calc R U
C36 C 0.2349(4) 0.7769(3) 0.4676(2) 0.0299(7) Uani 1 1 d . .
H36 H 0.3231 0.7465 0.4678 0.036 Uiso 1 1 calc R U
C37 C 0.2216(3) 0.5189(2) 0.6031(2) 0.0225(6) Uani 1 1 d . .
H37A H 0.2150 0.5589 0.5459 0.027 Uiso 1 1 calc R U
H37B H 0.1151 0.4723 0.6006 0.027 Uiso 1 1 calc R U
C38 C 0.3290(4) 0.4378(3) 0.6003(2) 0.0296(7) Uani 1 1 d . .
H38A H 0.4353 0.4824 0.6028 0.044 Uiso 1 1 calc R U
H38B H 0.2894 0.3860 0.5422 0.044 Uiso 1 1 calc R U
H38C H 0.3310 0.3932 0.6540 0.044 Uiso 1 1 calc R U

loop_
_atom_site_aniso_label
_atom_site_aniso_U_11
_atom_site_aniso_U_22
_atom_site_aniso_U_33
_atom_site_aniso_U_23
_atom_site_aniso_U_13
_atom_site_aniso_U_12
C1 0.0377(18) 0.0215(15) 0.0280(16) 0.0083(12) 0.0058(14) -0.0011(13)
C2 0.0314(17) 0.0217(15) 0.0252(15) 0.0030(12) 0.0002(13) 0.0092(12)
C3 0.0207(15) 0.0273(15) 0.0208(14) 0.0010(12) 0.0023(11) 0.0034(12)
C4 0.0213(15) 0.0219(14) 0.0187(14) 0.0009(11) 0.0021(11) 0.0027(11)
B1 0.0144(15) 0.0238(16) 0.0218(16) 0.0033(13) 0.0019(12) 0.0086(12)
C6 0.0164(13) 0.0175(13) 0.0203(14) 0.0015(11) 0.0046(11) 0.0055(10)
C7 0.0174(14) 0.0199(14) 0.0175(13) 0.0016(11) 0.0037(11) 0.0055(11)
B2 0.0164(15) 0.0220(16) 0.0227(16) 0.0070(13) 0.0078(13) 0.0044(12)
C9 0.0291(16) 0.0181(14) 0.0222(15) 0.0057(11) 0.0030(12) 0.0034(12)
C10 0.0315(17) 0.0252(16) 0.0278(16) 0.0061(12) 0.0009(13) 0.0096(13)
C11 0.0296(18) 0.0277(17) 0.042(2) 0.0099(14) -0.0057(14) 0.0064(13)
C12 0.045(2) 0.0298(18) 0.0294(18) 0.0069(14) -0.0141(15) 0.0037(15)
C13 0.0271(16) 0.0305(17) 0.0315(17) 0.0060(13) 0.0104(13) 0.0005(13)
C14 0.0218(15) 0.0285(16) 0.0254(15) 0.0045(12) 0.0065(12) 0.0075(12)
C15 0.0206(15) 0.0264(15) 0.0222(14) 0.0044(11) 0.0078(12) 0.0080(12)
C16 0.0265(16) 0.0386(18) 0.0287(16) 0.0104(14) 0.0134(13) 0.0096(14)
C17 0.0162(14) 0.0211(14) 0.0183(14) 0.0034(11) 0.0042(11) 0.0056(11)
C18 0.0164(14) 0.0276(15) 0.0203(14) 0.0053(11) 0.0043(11) 0.0053(11)
C19 0.0177(15) 0.0297(16) 0.0318(16) 0.0104(13) 0.0061(12) 0.0077(12)
C20 0.0149(13) 0.0201(14) 0.0186(14) 0.0040(11) 0.0037(10) 0.0050(10)
C21 0.0215(15) 0.0248(15) 0.0191(14) 0.0028(11) 0.0044(11) 0.0052(11)
C22 0.0288(17) 0.0361(17) 0.0195(15) 0.0072(13) 0.0061(12) 0.0084(13)
C23 0.0169(14) 0.0162(13) 0.0221(14) 0.0052(11) 0.0062(11) 0.0037(10)
C24 0.0165(14) 0.0284(15) 0.0239(15) 0.0017(12) 0.0048(11) 0.0078(11)
C25 0.0318(18) 0.0350(18) 0.0347(18) 0.0011(14) 0.0104(14) 0.0181(14)
C26 0.0172(14) 0.0160(13) 0.0208(14) 0.0067(10) 0.0043(11) 0.0054(10)
C27 0.0170(14) 0.0240(15) 0.0233(15) 0.0020(11) 0.0020(11) 0.0065(11)
C28 0.0196(15) 0.0290(16) 0.0326(17) -0.0003(13) 0.0016(12) 0.0034(12)
C29 0.0154(13) 0.0230(14) 0.0211(14) 0.0036(11) 0.0077(11) 0.0031(11)
C30 0.0234(15) 0.0222(14) 0.0228(15) 0.0028(11) 0.0037(12) 0.0032(12)
C31 0.0263(17) 0.0313(17) 0.0363(18) -0.0028(14) 0.0034(14) -0.0026(13)
C32 0.0176(14) 0.0232(14) 0.0234(14) 0.0057(11) 0.0075(11) 0.0062(11)
C33 0.0317(17) 0.0234(16) 0.0304(17) 0.0025(13) 0.0038(13) 0.0085(13)
C34 0.050(2) 0.0312(18) 0.048(2) 0.0189(16) 0.0134(18) 0.0091(16)
C35 0.058(2) 0.0312(18) 0.0191(16) 0.0027(13) 0.0003(15) 0.0089(16)
C36 0.0404(19) 0.0251(16) 0.0227(15) 0.0052(12) 0.0034(13) 0.0086(13)
C37 0.0233(15) 0.0219(14) 0.0215(14) 0.0024(11) 0.0046(11) 0.0047(11)
C38 0.0365(18) 0.0251(16) 0.0297(17) -0.0005(13) 0.0108(14) 0.0109(13)

loop_
_atom_type_symbol
_atom_type_description
_atom_type_scat_dispersion_real
_atom_type_scat_dispersion_imag
_atom_type_scat_source
C C 0.0033 0.0016 'International Tables Vol C Tables 4.2.6.8 and 6.1.1.4'
B B 0.0013 0.0007 'International Tables Vol C Tables 4.2.6.8 and 6.1.1.4'
H H 0.0000 0.0000 'International Tables Vol C Tables 4.2.6.8 and 6.1.1.4'

loop_
_geom_angle_atom_site_label_1
_geom_angle_atom_site_label_2
_geom_angle_atom_site_label_3
_geom_angle
C2 C1 C13 118.7(3)
C2 C1 H1 120.7
C13 C1 H1 120.7
C1 C2 C3 120.5(3)
C1 C2 H2 119.8
C3 C2 H2 119.8
C2 C3 C4 122.1(3)
C2 C3 H3 118.9
C4 C3 H3 118.9
C3 C4 C14 115.9(3)
C3 C4 B1 119.9(3)
C14 C4 B1 124.2(3)
C4 B1 C6 129.9(3)
C4 B1 C20 131.3(2)
C6 B1 C20 98.7(2)
C4 B1 C26 122.5(2)
C6 B1 C26 50.19(15)
C20 B1 C26 84.65(19)
C4 B1 C23 124.3(2)
C6 B1 C23 83.80(18)
C20 B1 C23 49.58(15)
C26 B1 C23 42.00(13)
C37 C6 C26 113.9(2)
C37 C6 C7 119.6(2)
C26 C6 C7 105.8(2)
C37 C6 B1 122.5(2)
C26 C6 B1 75.51(19)
C7 C6 B1 110.0(2)
C15 C7 C17 114.3(2)
C15 C7 C6 114.3(2)
C17 C7 C6 105.9(2)
C15 C7 B2 108.8(2)
C17 C7 B2 102.5(2)
C6 C7 B2 110.4(2)
C32 B2 C9 124.8(3)
C32 B2 C7 107.3(2)
C9 B2 C7 127.9(3)
C10 C9 C36 116.1(3)
C10 C9 B2 120.1(3)
C36 C9 B2 123.8(3)
C11 C10 C9 122.4(3)
C11 C10 H10 118.8
C9 C10 H10 118.8
C12 C11 C10 120.0(3)
C12 C11 H11 120.0
C10 C11 H11 120.0
C11 C12 C35 119.6(3)
C11 C12 H12 120.2
C35 C12 H12 120.2
C14 C13 C1 120.7(3)
C14 C13 H13 119.6
C1 C13 H13 119.6
C13 C14 C4 122.1(3)
C13 C14 H14 119.0
C4 C14 H14 119.0
C16 C15 C7 115.0(2)
C16 C15 H15A 108.5
C7 C15 H15A 108.5
C16 C15 H15B 108.5
C7 C15 H15B 108.5
H15A C15 H15B 107.5
C15 C16 H16A 109.5
C15 C16 H16B 109.5
H16A C16 H16B 109.5
C15 C16 H16C 109.5
H16A C16 H16C 109.5
H16B C16 H16C 109.5
C29 C17 C18 112.2(2)
C29 C17 C7 104.8(2)
C18 C17 C7 115.6(2)
C29 C17 C20 110.0(2)
C18 C17 C20 109.1(2)
C7 C17 C20 104.8(2)
C19 C18 C17 116.3(2)
C19 C18 H18A 108.2
C17 C18 H18A 108.2
C19 C18 H18B 108.2
C17 C18 H18B 108.2
H18A C18 H18B 107.4
C18 C19 H19A 109.5
C18 C19 H19B 109.5
H19A C19 H19B 109.5
C18 C19 H19C 109.5
H19A C19 H19C 109.5
H19B C19 H19C 109.5
C23 C20 C21 114.7(2)
C23 C20 C17 113.6(2)
C21 C20 C17 114.6(2)
C23 C20 B1 75.91(19)
C21 C20 B1 125.7(2)
C17 C20 B1 106.7(2)
C20 C21 C22 116.9(2)
C20 C21 H21A 108.1
C22 C21 H21A 108.1
C20 C21 H21B 108.1
C22 C21 H21B 108.1
H21A C21 H21B 107.3
C21 C22 H22A 109.5
C21 C22 H22B 109.5
H22A C22 H22B 109.5
C21 C22 H22C 109.5
H22A C22 H22C 109.5
H22B C22 H22C 109.5
C26 C23 C24 123.8(2)
C26 C23 C20 111.6(2)
C24 C23 C20 124.2(2)
C26 C23 B1 68.72(18)
C24 C23 B1 141.6(2)
C20 C23 B1 54.51(16)
C23 C24 C25 112.3(2)
C23 C24 H24A 109.1
C25 C24 H24A 109.1
C23 C24 H24B 109.1
C25 C24 H24B 109.1
H24A C24 H24B 107.9
C24 C25 H25A 109.5
C24 C25 H25B 109.5
H25A C25 H25B 109.5
C24 C25 H25C 109.5
H25A C25 H25C 109.5
H25B C25 H25C 109.5
C23 C26 C27 125.1(2)
C23 C26 C6 109.7(2)
C27 C26 C6 125.0(2)
C23 C26 B1 69.28(18)
C27 C26 B1 140.7(2)
C6 C26 B1 54.30(16)
C26 C27 C28 116.7(2)
C26 C27 H27A 108.1
C28 C27 H27A 108.1
C26 C27 H27B 108.1
C28 C27 H27B 108.1
H27A C27 H27B 107.3
C27 C28 H28A 109.5
C27 C28 H28B 109.5
H28A C28 H28B 109.5
C27 C28 H28C 109.5
H28A C28 H28C 109.5
H28B C28 H28C 109.5
C32 C29 C30 124.1(3)
C32 C29 C17 114.2(2)
C30 C29 C17 121.7(2)
C29 C30 C31 112.1(2)
C29 C30 H30A 109.2
C31 C30 H30A 109.2
C29 C30 H30B 109.2
C31 C30 H30B 109.2
H30A C30 H30B 107.9
C30 C31 H31A 109.5
C30 C31 H31B 109.5
H31A C31 H31B 109.5
C30 C31 H31C 109.5
H31A C31 H31C 109.5
H31B C31 H31C 109.5
C29 C32 C33 124.4(3)
C29 C32 B2 108.3(2)
C33 C32 B2 127.3(3)
C32 C33 C34 112.4(3)
C32 C33 H33A 109.1
C34 C33 H33A 109.1
C32 C33 H33B 109.1
C34 C33 H33B 109.1
H33A C33 H33B 107.9
C33 C34 H34A 109.5
C33 C34 H34B 109.5
H34A C34 H34B 109.5
C33 C34 H34C 109.5
H34A C34 H34C 109.5
H34B C34 H34C 109.5
C12 C35 C36 120.1(3)
C12 C35 H35 120.0
C36 C35 H35 120.0
C35 C36 C9 121.7(3)
C35 C36 H36 119.1
C9 C36 H36 119.1
C6 C37 C38 116.3(2)
C6 C37 H37A 108.2
C38 C37 H37A 108.2
C6 C37 H37B 108.2
C38 C37 H37B 108.2
H37A C37 H37B 107.4
C37 C38 H38A 109.5
C37 C38 H38B 109.5
H38A C38 H38B 109.5
C37 C38 H38C 109.5
H38A C38 H38C 109.5
H38B C38 H38C 109.5

loop_
_geom_bond_atom_site_label_1
_geom_bond_atom_site_label_2
_geom_bond_distance
C1 C2 1.379(5)
C1 C13 1.384(5)
C1 H1 0.9500
C2 C3 1.387(4)
C2 H2 0.9500
C3 C4 1.396(4)
C3 H3 0.9500
C4 C14 1.405(4)
C4 B1 1.578(4)
B1 C6 1.612(4)
B1 C20 1.619(4)
B1 C26 1.921(4)
B1 C23 1.929(4)
C6 C37 1.523(4)
C6 C26 1.524(4)
C6 C7 1.586(4)
C7 C15 1.557(4)
C7 C17 1.572(4)
C7 B2 1.599(4)
B2 C32 1.540(4)
B2 C9 1.569(4)
C9 C10 1.397(4)
C9 C36 1.409(4)
C10 C11 1.387(4)
C10 H10 0.9500
C11 C12 1.377(5)
C11 H11 0.9500
C12 C35 1.384(5)
C12 H12 0.9500
C13 C14 1.377(4)
C13 H13 0.9500
C14 H14 0.9500
C15 C16 1.535(4)
C15 H15A 0.9900
C15 H15B 0.9900
C16 H16A 0.9800
C16 H16B 0.9800
C16 H16C 0.9800
C17 C29 1.528(4)
C17 C18 1.551(4)
C17 C20 1.587(4)
C18 C19 1.522(4)
C18 H18A 0.9900
C18 H18B 0.9900
C19 H19A 0.9800
C19 H19B 0.9800
C19 H19C 0.9800
C20 C23 1.514(4)
C20 C21 1.530(4)
C21 C22 1.533(4)
C21 H21A 0.9900
C21 H21B 0.9900
C22 H22A 0.9800
C22 H22B 0.9800
C22 H22C 0.9800
C23 C26 1.380(4)
C23 C24 1.509(4)
C24 C25 1.532(4)
C24 H24A 0.9900
C24 H24B 0.9900
C25 H25A 0.9800
C25 H25B 0.9800
C25 H25C 0.9800
C26 C27 1.516(4)
C27 C28 1.527(4)
C27 H27A 0.9900
C27 H27B 0.9900
C28 H28A 0.9800
C28 H28B 0.9800
C28 H28C 0.9800
C29 C32 1.358(4)
C29 C30 1.509(4)
C30 C31 1.529(4)
C30 H30A 0.9900
C30 H30B 0.9900
C31 H31A 0.9800
C31 H31B 0.9800
C31 H31C 0.9800
C32 C33 1.514(4)
C33 C34 1.524(5)
C33 H33A 0.9900
C33 H33B 0.9900
C34 H34A 0.9800
C34 H34B 0.9800
C34 H34C 0.9800
C35 C36 1.389(5)
C35 H35 0.9500
C36 H36 0.9500
C37 C38 1.534(4)
C37 H37A 0.9900
C37 H37B 0.9900
C38 H38A 0.9800
C38 H38B 0.9800
C38 H38C 0.9800

loop_
_geom_torsion_atom_site_label_1
_geom_torsion_atom_site_label_2
_geom_torsion_atom_site_label_3
_geom_torsion_atom_site_label_4
_geom_torsion
C13 C1 C2 C3 -0.5(5)
C1 C2 C3 C4 0.7(5)
C2 C3 C4 C14 -0.2(4)
C2 C3 C4 B1 178.6(3)
C3 C4 B1 C6 77.3(4)
C14 C4 B1 C6 -103.9(4)
C3 C4 B1 C20 -105.5(3)
C14 C4 B1 C20 73.2(4)
C3 C4 B1 C26 140.1(3)
C14 C4 B1 C26 -41.2(4)
C3 C4 B1 C23 -169.1(2)
C14 C4 B1 C23 9.6(4)
C4 B1 C6 C37 -7.0(4)
C20 B1 C6 C37 175.1(2)
C26 B1 C6 C37 -109.4(3)
C23 B1 C6 C37 -137.4(2)
C4 B1 C6 C26 102.4(3)
C20 B1 C6 C26 -75.5(2)
C23 B1 C6 C26 -28.04(16)
C4 B1 C6 C7 -155.8(3)
C20 B1 C6 C7 26.4(3)
C26 B1 C6 C7 101.8(2)
C23 B1 C6 C7 73.8(2)
C37 C6 C7 C15 -29.9(3)
C26 C6 C7 C15 -160.1(2)
B1 C6 C7 C15 119.9(2)
C37 C6 C7 C17 -156.6(2)
C26 C6 C7 C17 73.2(2)
B1 C6 C7 C17 -6.8(3)
C37 C6 C7 B2 93.2(3)
C26 C6 C7 B2 -37.0(3)
B1 C6 C7 B2 -117.0(2)
C15 C7 B2 C32 -107.3(3)
C17 C7 B2 C32 14.1(3)
C6 C7 B2 C32 126.5(2)
C15 C7 B2 C9 72.1(3)
C17 C7 B2 C9 -166.5(3)
C6 C7 B2 C9 -54.1(4)
C32 B2 C9 C10 -47.7(4)
C7 B2 C9 C10 133.0(3)
C32 B2 C9 C36 131.8(3)
C7 B2 C9 C36 -47.5(4)
C36 C9 C10 C11 1.6(4)
B2 C9 C10 C11 -178.9(3)
C9 C10 C11 C12 -3.1(5)
C10 C11 C12 C35 1.8(5)
C2 C1 C13 C14 0.0(5)
C1 C13 C14 C4 0.4(5)
C3 C4 C14 C13 -0.3(4)
B1 C4 C14 C13 -179.1(3)
C17 C7 C15 C16 -71.3(3)
C6 C7 C15 C16 166.5(2)
B2 C7 C15 C16 42.6(3)
C15 C7 C17 C29 100.8(3)
C6 C7 C17 C29 -132.5(2)
B2 C7 C17 C29 -16.8(3)
C15 C7 C17 C18 -23.3(3)
C6 C7 C17 C18 103.4(2)
B2 C7 C17 C18 -140.8(2)
C15 C7 C17 C20 -143.4(2)
C6 C7 C17 C20 -16.7(3)
B2 C7 C17 C20 99.1(2)
C29 C17 C18 C19 168.4(2)
C7 C17 C18 C19 -71.5(3)
C20 C17 C18 C19 46.2(3)
C29 C17 C20 C23 65.1(3)
C18 C17 C20 C23 -171.3(2)
C7 C17 C20 C23 -47.0(3)
C29 C17 C20 C21 -69.4(3)
C18 C17 C20 C21 54.2(3)
C7 C17 C20 C21 178.5(2)
C29 C17 C20 B1 146.7(2)
C18 C17 C20 B1 -89.8(3)
C7 C17 C20 B1 34.6(3)
C4 B1 C20 C23 -103.7(3)
C6 B1 C20 C23 74.1(2)
C26 B1 C20 C23 25.76(16)
C4 B1 C20 C21 6.7(5)
C6 B1 C20 C21 -175.5(2)
C26 B1 C20 C21 136.2(3)
C23 B1 C20 C21 110.5(3)
C4 B1 C20 C17 145.5(3)
C6 B1 C20 C17 -36.7(2)
C26 B1 C20 C17 -85.0(2)
C23 B1 C20 C17 -110.8(2)
C23 C20 C21 C22 76.4(3)
C17 C20 C21 C22 -149.7(2)
B1 C20 C21 C22 -13.6(4)
C21 C20 C23 C26 -163.6(2)
C17 C20 C23 C26 62.0(3)
B1 C20 C23 C26 -40.4(2)
C21 C20 C23 C24 9.6(4)
C17 C20 C23 C24 -124.9(3)
B1 C20 C23 C24 132.7(3)
C21 C20 C23 B1 -123.2(3)
C17 C20 C23 B1 102.4(2)
C26 C23 C24 C25 -102.0(3)
C20 C23 C24 C25 85.7(3)
B1 C23 C24 C25 159.9(3)
C24 C23 C26 C27 -0.5(4)
C20 C23 C26 C27 172.6(2)
B1 C23 C26 C27 138.1(3)
C24 C23 C26 C6 -175.7(2)
C20 C23 C26 C6 -2.6(3)
B1 C23 C26 C6 -37.0(2)
C24 C23 C26 B1 -138.7(3)
C20 C23 C26 B1 34.5(2)
C37 C6 C26 C23 163.5(2)
C7 C6 C26 C23 -63.1(3)
B1 C6 C26 C23 43.9(2)
C37 C6 C26 C27 -11.7(4)
C7 C6 C26 C27 121.7(3)
B1 C6 C26 C27 -131.2(3)
C37 C6 C26 B1 119.5(3)
C7 C6 C26 B1 -107.1(2)
C23 C26 C27 C28 -80.7(4)
C6 C26 C27 C28 93.8(3)
B1 C26 C27 C28 19.4(5)
C18 C17 C29 C32 141.4(2)
C7 C17 C29 C32 15.2(3)
C20 C17 C29 C32 -96.9(3)
C18 C17 C29 C30 -39.7(3)
C7 C17 C29 C30 -165.9(2)
C20 C17 C29 C30 82.0(3)
C32 C29 C30 C31 -78.8(4)
C17 C29 C30 C31 102.4(3)
C30 C29 C32 C33 -2.0(4)
C17 C29 C32 C33 176.8(3)
C30 C29 C32 B2 175.2(2)
C17 C29 C32 B2 -6.0(3)
C9 B2 C32 C29 175.0(3)
C7 B2 C32 C29 -5.6(3)
C9 B2 C32 C33 -8.0(5)
C7 B2 C32 C33 171.4(3)
C29 C32 C33 C34 115.1(3)
B2 C32 C33 C34 -61.5(4)
C11 C12 C35 C36 0.9(5)
C12 C35 C36 C9 -2.4(5)
C10 C9 C36 C35 1.1(4)
B2 C9 C36 C35 -178.4(3)
C26 C6 C37 C38 -154.2(2)
C7 C6 C37 C38 79.4(3)
B1 C6 C37 C38 -66.6(3)
